data_2231198
loop_
_publ_author_name
'Li, Shuhong'

_publ_section_title
;
 1',3',4',5',7',8'-Hexafluoro-1,1'',2,2'',3,3'',4,4''-octaphenyl-2',6'-dihydrodispiro[cyclopenta-1,3-diene-5,2'-naphthalene-6',5''-cyclopenta-1'',3''-diene]
 dichloromethane monosolvate
;
_journal_coeditor_code LD2019
_journal_issue 8
_journal_name_full 'Acta Crystallographica Section E'
_journal_page_first o2208
_journal_paper_doi 10.1107/S1600536811030285
_journal_volume 67
_journal_year 2011
_chemical_formula_iupac 'C66 H40 F6, C H2 Cl2'
_chemical_formula_moiety 'C66 H40 F6, C H2 Cl2'
_chemical_formula_sum 'C67 H42 Cl2 F6'
_chemical_formula_weight 1031.91
_chemical_name_common
;
1',3',4',5',7',8'-Hexafluoro-1,1'',2,2'',3,3'',4,4''-octaphenyl-2',6'-
dihydrodispiro[cyclopenta-1,3-diene-5,2'-naphthalene-6',5''-cyclopenta-
1'',3''-diene] dichloromethane monosolvate
;
_chemical_name_systematic
;
1',3',4',5',7',8'-hexafluoro-2,2'',3,3'',4,4'',5,5''-
octaphenyldispiro[cyclopentane-1,2'-naphthalene-6',1''-cyclopentane]-
2,2'',4,4''-tetraene
;
_space_group_IT_number 2
_symmetry_cell_setting triclinic
_symmetry_space_group_name_Hall '-P 1'
_symmetry_space_group_name_H-M 'P -1'
_atom_sites_solution_hydrogens geom
_atom_sites_solution_primary direct
_atom_sites_solution_secondary difmap
_audit_creation_method SHELXL-97
_cell_angle_alpha 79.67(3)
_cell_angle_beta 73.38(3)
_cell_angle_gamma 84.91(3)
_cell_formula_units_Z 1
_cell_length_a 9.1652(18)
_cell_length_b 11.814(2)
_cell_length_c 12.353(3)
_cell_measurement_reflns_used 17659
_cell_measurement_temperature 173(2)
_cell_measurement_theta_max 27.48
_cell_measurement_theta_min 1.75
_cell_volume 1259.9(5)
_computing_cell_refinement 'RAPID-AUTO (Rigaku, 2001)'
_computing_data_collection 'RAPID-AUTO (Rigaku, 2001)'
_computing_data_reduction 'RAPID-AUTO (Rigaku, 2001)'
_computing_molecular_graphics 'SHELXTL (Sheldrick, 2008)'
_computing_publication_material 'SHELXL97 (Sheldrick, 2008)'
_computing_structure_refinement 'SHELXL97 (Sheldrick, 2008)'
_computing_structure_solution 'SHELXS97 (Sheldrick, 2008)'
_diffrn_ambient_temperature 173(2)
_diffrn_measured_fraction_theta_full 0.997
_diffrn_measured_fraction_theta_max 0.997
_diffrn_measurement_device_type 'Rigaku R-AXIS RAPID IP area-detector'
_diffrn_measurement_method '\w scans at fixed \c = 45\%'
_diffrn_radiation_monochromator graphite
_diffrn_radiation_source 'fine-focus sealed tube'
_diffrn_radiation_type MoK\a
_diffrn_radiation_wavelength 0.71069
_diffrn_reflns_av_R_equivalents 0.0730
_diffrn_reflns_av_sigmaI/netI 0.0932
_diffrn_reflns_limit_h_max 11
_diffrn_reflns_limit_h_min -11
_diffrn_reflns_limit_k_max 15
_diffrn_reflns_limit_k_min -15
_diffrn_reflns_limit_l_max 16
_diffrn_reflns_limit_l_min -16
_diffrn_reflns_number 10301
_diffrn_reflns_theta_full 27.48
_diffrn_reflns_theta_max 27.48
_diffrn_reflns_theta_min 2.26
_exptl_absorpt_coefficient_mu 0.195
_exptl_absorpt_correction_T_max 0.9657
_exptl_absorpt_correction_T_min 0.9473
_exptl_absorpt_correction_type multi-scan
_exptl_absorpt_process_details '(ABSCOR; Higashi, 1995)'
_exptl_crystal_colour 'pale yellow'
_exptl_crystal_density_diffrn 1.360
_exptl_crystal_density_method 'not measured'
_exptl_crystal_description block
_exptl_crystal_F_000 532
_exptl_crystal_size_max 0.28
_exptl_crystal_size_mid 0.26
_exptl_crystal_size_min 0.18
_refine_diff_density_max 0.362
_refine_diff_density_min -0.417
_refine_ls_extinction_method none
_refine_ls_goodness_of_fit_ref 1.150
_refine_ls_hydrogen_treatment constr
_refine_ls_matrix_type full
_refine_ls_number_parameters 352
_refine_ls_number_reflns 5748
_refine_ls_number_restraints 3
_refine_ls_restrained_S_all 1.150
_refine_ls_R_factor_all 0.1204
_refine_ls_R_factor_gt 0.0916
_refine_ls_shift/su_max 0.000
_refine_ls_shift/su_mean 0.000
_refine_ls_structure_factor_coef Fsqd
_refine_ls_weighting_details 'calc w=1/[\s^2^(Fo^2^)+(0.0807P)^2^+0.7579P] where P=(Fo^2^+2Fc^2^)/3'
_refine_ls_weighting_scheme calc
_refine_ls_wR_factor_gt 0.1979
_refine_ls_wR_factor_ref 0.2129
_reflns_number_gt 4416
_reflns_number_total 5748
_reflns_threshold_expression I>2\s(I)
_cod_data_source_file ld2019.cif
_cod_data_source_block I
_cod_original_cell_volume 1259.9(4)
_cod_database_code 2231198
_cod_database_fobs_code 2231198

loop_
_symmetry_equiv_pos_as_xyz
'x, y, z'
'-x, -y, -z'

loop_
_atom_site_type_symbol
_atom_site_label
_atom_site_fract_x
_atom_site_fract_y
_atom_site_fract_z
_atom_site_U_iso_or_equiv
_atom_site_adp_type
_atom_site_calc_flag
_atom_site_refinement_flags
_atom_site_occupancy
_atom_site_symmetry_multiplicity
_atom_site_disorder_assembly
_atom_site_disorder_group
F F1 0.1344(2) 0.35667(14) 0.68083(15) 0.0317(4) Uani d . 1 1 . .
F F2 0.0308(2) 0.55799(15) 0.71831(14) 0.0308(4) Uani d . 1 1 . .
F F3 0.18434(19) 0.19572(14) 0.54824(15) 0.0301(4) Uani d . 1 1 . .
C C4 0.0195(3) 0.4898(2) 0.5551(2) 0.0206(6) Uani d . 1 1 . .
C C5 0.0901(3) 0.3773(2) 0.5839(2) 0.0224(6) Uani d . 1 1 . .
C C6 0.2157(3) 0.2222(2) 0.2463(2) 0.0215(6) Uani d . 1 1 . .
C C7 0.0815(3) 0.3093(2) 0.4048(2) 0.0221(6) Uani d . 1 1 . .
C C8 0.1140(3) 0.2963(2) 0.5183(2) 0.0226(6) Uani d . 1 1 . .
C C9 -0.0066(3) 0.5733(2) 0.6191(2) 0.0224(6) Uani d . 1 1 . .
C C10 0.0675(3) 0.1649(2) 0.2990(2) 0.0217(6) Uani d . 1 1 . .
C C11 0.0668(3) -0.1207(3) 0.2037(3) 0.0276(6) Uani d . 1 1 . .
H H11 0.1254 -0.1912 0.2025 0.033 Uiso calc R 1 1 . .
C C12 0.2288(3) 0.3027(2) 0.3068(2) 0.0223(6) Uani d . 1 1 . .
C C13 -0.0118(3) 0.2112(2) 0.3926(2) 0.0213(6) Uani d . 1 1 . .
C C14 0.1075(3) -0.0321(3) 0.2480(2) 0.0245(6) Uani d . 1 1 . .
H H14 0.1952 -0.0418 0.2757 0.029 Uiso calc R 1 1 . .
C C15 -0.1602(3) 0.1787(2) 0.4738(2) 0.0221(6) Uani d . 1 1 . .
C C16 0.3274(3) 0.1966(2) 0.1389(2) 0.0235(6) Uani d . 1 1 . .
C C17 0.2780(3) 0.1859(3) 0.0443(3) 0.0258(6) Uani d . 1 1 . .
H H17 0.1721 0.1919 0.0499 0.031 Uiso calc R 1 1 . .
C C18 0.0215(3) 0.0706(2) 0.2524(2) 0.0207(6) Uani d . 1 1 . .
C C19 0.4833(3) 0.1866(3) 0.1293(3) 0.0304(7) Uani d . 1 1 . .
H H19 0.5189 0.1928 0.1930 0.036 Uiso calc R 1 1 . .
C C20 -0.3517(3) 0.0349(3) 0.5605(3) 0.0310(7) Uani d . 1 1 . .
H H20 -0.3834 -0.0413 0.5688 0.037 Uiso calc R 1 1 . .
C C21 -0.2565(3) 0.2554(3) 0.5369(3) 0.0294(7) Uani d . 1 1 . .
H H21 -0.2239 0.3308 0.5314 0.035 Uiso calc R 1 1 . .
C C22 0.3820(3) 0.1667(3) -0.0578(3) 0.0307(7) Uani d . 1 1 . .
H H22 0.3474 0.1603 -0.1219 0.037 Uiso calc R 1 1 . .
C C23 -0.2089(3) 0.0658(3) 0.4899(3) 0.0269(6) Uani d . 1 1 . .
H H23 -0.1429 0.0097 0.4519 0.032 Uiso calc R 1 1 . .
C C24 0.3519(3) 0.3845(2) 0.2820(2) 0.0234(6) Uani d . 1 1 . .
C C25 0.4435(4) 0.3824(3) 0.3557(3) 0.0347(7) Uani d . 1 1 . .
H H25 0.4257 0.3288 0.4249 0.042 Uiso calc R 1 1 . .
C C26 -0.1052(3) 0.0846(3) 0.2092(3) 0.0289(7) Uani d . 1 1 . .
H H26 -0.1647 0.1546 0.2112 0.035 Uiso calc R 1 1 . .
C C27 -0.1446(4) -0.0030(3) 0.1637(3) 0.0365(8) Uani d . 1 1 . .
H H27 -0.2305 0.0076 0.1339 0.044 Uiso calc R 1 1 . .
C C28 -0.4482(3) 0.1143(3) 0.6187(3) 0.0334(7) Uani d . 1 1 . .
H H28 -0.5469 0.0934 0.6656 0.040 Uiso calc R 1 1 . .
C C29 -0.0598(4) -0.1062(3) 0.1611(3) 0.0323(7) Uani d . 1 1 . .
H H29 -0.0879 -0.1665 0.1305 0.039 Uiso calc R 1 1 . .
C C31 0.3810(4) 0.4643(3) 0.1820(3) 0.0317(7) Uani d . 1 1 . .
H H31 0.3192 0.4675 0.1314 0.038 Uiso calc R 1 1 . .
C C32 0.5360(3) 0.1567(3) -0.0658(3) 0.0327(7) Uani d . 1 1 . .
H H32 0.6071 0.1424 -0.1353 0.039 Uiso calc R 1 1 . .
C C33 0.4987(4) 0.5394(3) 0.1546(3) 0.0400(8) Uani d . 1 1 . .
H H33 0.5175 0.5933 0.0856 0.048 Uiso calc R 1 1 . .
C C34 -0.3997(3) 0.2246(3) 0.6082(3) 0.0338(7) Uani d . 1 1 . .
H H34 -0.4640 0.2791 0.6496 0.041 Uiso calc R 1 1 . .
C C35 0.5869(3) 0.1674(3) 0.0263(3) 0.0355(8) Uani d . 1 1 . .
H H35 0.6930 0.1618 0.0198 0.043 Uiso calc R 1 1 . .
C C36 0.5888(4) 0.5358(3) 0.2279(3) 0.0408(8) Uani d . 1 1 . .
H H36 0.6702 0.5867 0.2090 0.049 Uiso calc R 1 1 . .
C C37 0.5606(4) 0.4587(3) 0.3276(3) 0.0417(8) Uani d . 1 1 . .
H H37 0.6218 0.4572 0.3782 0.050 Uiso calc R 1 1 . .
Cl Cl1 -0.0868(8) 0.3795(4) -0.0111(8) 0.117(2) Uani d PU 0.50 1 A -1
Cl Cl2 0.0383(12) 0.5927(6) -0.0056(8) 0.162(4) Uani d PU 0.50 1 A -1
C C38 0.0563(14) 0.4593(14) -0.0020(13) 0.094(4) Uani d PU 0.50 1 A -1
H H38A 0.0815 0.4261 0.0703 0.113 Uiso calc PR 0.50 1 A -1
H H38B 0.1471 0.4448 -0.0651 0.113 Uiso calc PR 0.50 1 A -1

loop_
_atom_site_aniso_label
_atom_site_aniso_U_11
_atom_site_aniso_U_22
_atom_site_aniso_U_33
_atom_site_aniso_U_12
_atom_site_aniso_U_13
_atom_site_aniso_U_23
F1 0.0465(10) 0.0238(9) 0.0303(9) 0.0017(8) -0.0210(8) -0.0035(8)
F2 0.0434(10) 0.0266(9) 0.0272(9) 0.0028(7) -0.0160(8) -0.0084(8)
F3 0.0380(10) 0.0196(8) 0.0332(10) 0.0042(7) -0.0123(8) -0.0041(7)
C4 0.0216(13) 0.0167(12) 0.0233(14) -0.0045(10) -0.0064(11) -0.0008(11)
C5 0.0219(13) 0.0230(14) 0.0217(13) -0.0038(11) -0.0060(10) -0.0005(11)
C6 0.0190(13) 0.0217(13) 0.0243(14) -0.0023(10) -0.0060(10) -0.0040(11)
C7 0.0228(13) 0.0180(13) 0.0248(14) -0.0029(10) -0.0041(11) -0.0047(11)
C8 0.0229(13) 0.0169(13) 0.0269(15) -0.0019(10) -0.0063(11) -0.0010(11)
C9 0.0235(13) 0.0219(14) 0.0221(14) -0.0036(11) -0.0064(11) -0.0023(11)
C10 0.0183(12) 0.0186(13) 0.0283(14) -0.0002(10) -0.0072(11) -0.0032(11)
C11 0.0273(14) 0.0232(15) 0.0300(15) -0.0016(11) -0.0019(12) -0.0081(13)
C12 0.0214(13) 0.0224(14) 0.0226(14) -0.0018(11) -0.0060(11) -0.0027(12)
C13 0.0205(13) 0.0171(13) 0.0259(14) -0.0025(10) -0.0063(11) -0.0021(11)
C14 0.0207(13) 0.0276(15) 0.0253(14) 0.0000(11) -0.0049(11) -0.0079(12)
C15 0.0227(13) 0.0213(13) 0.0223(13) -0.0028(10) -0.0063(11) -0.0024(11)
C16 0.0255(14) 0.0176(13) 0.0246(14) -0.0028(11) -0.0017(11) -0.0039(11)
C17 0.0201(13) 0.0286(15) 0.0281(15) -0.0068(11) -0.0037(11) -0.0050(12)
C18 0.0187(12) 0.0223(13) 0.0205(13) -0.0046(10) -0.0026(10) -0.0045(11)
C19 0.0262(15) 0.0327(16) 0.0299(16) 0.0008(12) -0.0075(12) 0.0000(13)
C20 0.0316(15) 0.0295(16) 0.0313(16) -0.0106(12) -0.0054(13) -0.0044(13)
C21 0.0269(15) 0.0244(15) 0.0341(16) -0.0024(11) -0.0021(12) -0.0068(13)
C22 0.0336(16) 0.0306(16) 0.0277(16) -0.0072(13) -0.0043(13) -0.0079(13)
C23 0.0261(14) 0.0240(14) 0.0287(15) -0.0023(11) -0.0039(12) -0.0046(12)
C24 0.0218(13) 0.0210(13) 0.0270(14) -0.0029(10) -0.0034(11) -0.0072(12)
C25 0.0331(16) 0.0360(17) 0.0350(17) -0.0132(13) -0.0106(13) 0.0023(15)
C26 0.0291(15) 0.0222(14) 0.0386(17) -0.0040(11) -0.0155(13) -0.0016(13)
C27 0.0411(18) 0.0307(17) 0.0441(19) -0.0085(14) -0.0243(15) 0.0011(15)
C28 0.0227(14) 0.0416(19) 0.0320(16) -0.0069(13) -0.0019(12) -0.0023(14)
C29 0.0419(18) 0.0266(16) 0.0323(16) -0.0133(13) -0.0136(14) -0.0036(14)
C31 0.0347(16) 0.0268(15) 0.0356(17) -0.0078(13) -0.0127(13) -0.0017(14)
C32 0.0293(15) 0.0350(17) 0.0271(15) -0.0004(13) 0.0043(12) -0.0077(14)
C33 0.047(2) 0.0312(17) 0.0377(19) -0.0139(15) -0.0073(15) 0.0023(15)
C34 0.0295(16) 0.0342(17) 0.0331(17) 0.0017(13) 0.0001(13) -0.0095(14)
C35 0.0223(14) 0.0395(19) 0.0370(18) 0.0033(13) -0.0028(13) 0.0027(15)
C36 0.0344(17) 0.0363(18) 0.049(2) -0.0212(14) -0.0042(15) -0.0032(16)
C37 0.0335(17) 0.050(2) 0.048(2) -0.0134(15) -0.0175(15) -0.0084(18)
Cl1 0.127(3) 0.065(3) 0.176(6) 0.009(3) -0.088(3) 0.003(3)
Cl2 0.279(11) 0.087(3) 0.127(4) -0.045(5) -0.064(7) -0.003(3)
C38 0.072(7) 0.122(8) 0.096(9) 0.045(6) -0.029(7) -0.055(10)

loop_
_atom_type_symbol
_atom_type_description
_atom_type_scat_dispersion_real
_atom_type_scat_dispersion_imag
_atom_type_scat_source
C C 0.0033 0.0016 'International Tables Vol C Tables 4.2.6.8 and 6.1.1.4'
H H 0.0000 0.0000 'International Tables Vol C Tables 4.2.6.8 and 6.1.1.4'
Cl Cl 0.1484 0.1585 'International Tables Vol C Tables 4.2.6.8 and 6.1.1.4'
F F 0.0171 0.0103 'International Tables Vol C Tables 4.2.6.8 and 6.1.1.4'

loop_
_geom_angle_atom_site_label_1
_geom_angle_atom_site_label_2
_geom_angle_atom_site_label_3
_geom_angle_site_symmetry_1
_geom_angle_site_symmetry_3
_geom_angle
C9 C4 C5 . . 124.5(3)
C9 C4 C4 . 2_566 119.9(3)
C5 C4 C4 . 2_566 115.5(3)
C8 C5 F1 . . 119.4(3)
C8 C5 C4 . . 122.8(3)
F1 C5 C4 . . 117.8(2)
C12 C6 C16 . . 125.7(3)
C12 C6 C10 . . 110.2(2)
C16 C6 C10 . . 124.1(2)
C8 C7 C9 . 2_566 108.8(2)
C8 C7 C12 . . 111.7(2)
C9 C7 C12 2_566 . 107.0(2)
C8 C7 C13 . . 114.2(2)
C9 C7 C13 2_566 . 112.2(2)
C12 C7 C13 . . 102.6(2)
C5 C8 F3 . . 119.7(3)
C5 C8 C7 . . 125.6(3)
F3 C8 C7 . . 114.6(2)
C4 C9 F2 . . 121.1(2)
C4 C9 C7 . 2_566 127.2(3)
F2 C9 C7 . 2_566 111.6(2)
C13 C10 C18 . . 127.5(2)
C13 C10 C6 . . 109.8(2)
C18 C10 C6 . . 122.7(2)
C14 C11 C29 . . 119.9(3)
C14 C11 H11 . . 120.1
C29 C11 H11 . . 120.1
C6 C12 C24 . . 128.6(3)
C6 C12 C7 . . 109.0(2)
C24 C12 C7 . . 122.1(2)
C10 C13 C15 . . 128.9(2)
C10 C13 C7 . . 108.2(2)
C15 C13 C7 . . 122.9(2)
C11 C14 C18 . . 120.8(3)
C11 C14 H14 . . 119.6
C18 C14 H14 . . 119.6
C21 C15 C23 . . 117.3(3)
C21 C15 C13 . . 122.8(3)
C23 C15 C13 . . 119.9(3)
C19 C16 C17 . . 118.8(3)
C19 C16 C6 . . 120.9(3)
C17 C16 C6 . . 120.3(2)
C22 C17 C16 . . 120.7(3)
C22 C17 H17 . . 119.7
C16 C17 H17 . . 119.7
C14 C18 C26 . . 118.9(3)
C14 C18 C10 . . 120.0(2)
C26 C18 C10 . . 121.0(2)
C35 C19 C16 . . 120.1(3)
C35 C19 H19 . . 119.9
C16 C19 H19 . . 119.9
C28 C20 C23 . . 120.5(3)
C28 C20 H20 . . 119.7
C23 C20 H20 . . 119.7
C15 C21 C34 . . 121.7(3)
C15 C21 H21 . . 119.1
C34 C21 H21 . . 119.1
C32 C22 C17 . . 119.8(3)
C32 C22 H22 . . 120.1
C17 C22 H22 . . 120.1
C20 C23 C15 . . 121.0(3)
C20 C23 H23 . . 119.5
C15 C23 H23 . . 119.5
C31 C24 C25 . . 118.4(3)
C31 C24 C12 . . 119.8(3)
C25 C24 C12 . . 121.8(3)
C37 C25 C24 . . 120.0(3)
C37 C25 H25 . . 120.0
C24 C25 H25 . . 120.0
C27 C26 C18 . . 120.4(3)
C27 C26 H26 . . 119.8
C18 C26 H26 . . 119.8
C26 C27 C29 . . 120.5(3)
C26 C27 H27 . . 119.7
C29 C27 H27 . . 119.7
C20 C28 C34 . . 119.4(3)
C20 C28 H28 . . 120.3
C34 C28 H28 . . 120.3
C27 C29 C11 . . 119.5(3)
C27 C29 H29 . . 120.2
C11 C29 H29 . . 120.2
C33 C31 C24 . . 121.0(3)
C33 C31 H31 . . 119.5
C24 C31 H31 . . 119.5
C35 C32 C22 . . 120.3(3)
C35 C32 H32 . . 119.8
C22 C32 H32 . . 119.8
C36 C33 C31 . . 119.9(3)
C36 C33 H33 . . 120.0
C31 C33 H33 . . 120.0
C28 C34 C21 . . 119.9(3)
C28 C34 H34 . . 120.0
C21 C34 H34 . . 120.0
C32 C35 C19 . . 120.3(3)
C32 C35 H35 . . 119.9
C19 C35 H35 . . 119.9
C37 C36 C33 . . 119.8(3)
C37 C36 H36 . . 120.1
C33 C36 H36 . . 120.1
C36 C37 C25 . . 120.9(3)
C36 C37 H37 . . 119.6
C25 C37 H37 . . 119.6
Cl2 C38 Cl1 . . 122.2(8)
Cl2 C38 H38A . . 106.8
Cl1 C38 H38A . . 106.8
Cl2 C38 H38B . . 106.8
Cl1 C38 H38B . . 106.8
H38A C38 H38B . . 106.6

loop_
_geom_bond_atom_site_label_1
_geom_bond_atom_site_label_2
_geom_bond_site_symmetry_2
_geom_bond_distance
F1 C5 . 1.346(3)
F2 C9 . 1.343(3)
F3 C8 . 1.344(3)
C4 C9 . 1.335(4)
C4 C5 . 1.457(4)
C4 C4 2_566 1.478(5)
C5 C8 . 1.327(4)
C6 C12 . 1.343(4)
C6 C16 . 1.487(4)
C6 C10 . 1.492(4)
C7 C8 . 1.494(4)
C7 C9 2_566 1.511(4)
C7 C12 . 1.541(4)
C7 C13 . 1.552(4)
C9 C7 2_566 1.511(4)
C10 C13 . 1.357(4)
C10 C18 . 1.484(4)
C11 C14 . 1.388(4)
C11 C29 . 1.391(4)
C11 H11 . 0.9500
C12 C24 . 1.480(4)
C13 C15 . 1.475(4)
C14 C18 . 1.388(4)
C14 H14 . 0.9500
C15 C21 . 1.388(4)
C15 C23 . 1.407(4)
C16 C19 . 1.396(4)
C16 C17 . 1.397(4)
C17 C22 . 1.388(4)
C17 H17 . 0.9500
C18 C26 . 1.396(4)
C19 C35 . 1.394(4)
C19 H19 . 0.9500
C20 C28 . 1.382(4)
C20 C23 . 1.387(4)
C20 H20 . 0.9500
C21 C34 . 1.392(4)
C21 H21 . 0.9500
C22 C32 . 1.382(4)
C22 H22 . 0.9500
C23 H23 . 0.9500
C24 C31 . 1.388(4)
C24 C25 . 1.400(4)
C25 C37 . 1.389(4)
C25 H25 . 0.9500
C26 C27 . 1.381(4)
C26 H26 . 0.9500
C27 C29 . 1.387(5)
C27 H27 . 0.9500
C28 C34 . 1.387(5)
C28 H28 . 0.9500
C29 H29 . 0.9500
C31 C33 . 1.386(4)
C31 H31 . 0.9500
C32 C35 . 1.377(5)
C32 H32 . 0.9500
C33 C36 . 1.382(5)
C33 H33 . 0.9500
C34 H34 . 0.9500
C35 H35 . 0.9500
C36 C37 . 1.368(5)
C36 H36 . 0.9500
C37 H37 . 0.9500
Cl1 C38 . 1.721(16)
Cl2 C38 . 1.564(17)
C38 H38A . 0.9900
C38 H38B . 0.9900

loop_
_geom_torsion_atom_site_label_1
_geom_torsion_atom_site_label_2
_geom_torsion_atom_site_label_3
_geom_torsion_atom_site_label_4
_geom_torsion_site_symmetry_1
_geom_torsion_site_symmetry_4
_geom_torsion
C9 C4 C5 C8 . . 179.9(3)
C4 C4 C5 C8 2_566 . -2.1(4)
C9 C4 C5 F1 . . -1.2(4)
C4 C4 C5 F1 2_566 . 176.9(3)
F1 C5 C8 F3 . . -1.1(4)
C4 C5 C8 F3 . . 177.8(2)
F1 C5 C8 C7 . . -175.4(2)
C4 C5 C8 C7 . . 3.5(4)
C9 C7 C8 C5 2_566 . -4.0(4)
C12 C7 C8 C5 . . 113.9(3)
C13 C7 C8 C5 . . -130.2(3)
C9 C7 C8 F3 2_566 . -178.5(2)
C12 C7 C8 F3 . . -60.6(3)
C13 C7 C8 F3 . . 55.3(3)
C5 C4 C9 F2 . . -0.6(4)
C4 C4 C9 F2 2_566 . -178.5(3)
C5 C4 C9 C7 . 2_566 -178.9(3)
C4 C4 C9 C7 2_566 2_566 3.2(5)
C12 C6 C10 C13 . . 0.4(3)
C16 C6 C10 C13 . . -176.8(3)
C12 C6 C10 C18 . . -178.9(3)
C16 C6 C10 C18 . . 3.9(4)
C16 C6 C12 C24 . . 1.1(5)
C10 C6 C12 C24 . . -176.1(3)
C16 C6 C12 C7 . . 174.3(3)
C10 C6 C12 C7 . . -2.8(3)
C8 C7 C12 C6 . . 126.6(3)
C9 C7 C12 C6 2_566 . -114.4(3)
C13 C7 C12 C6 . . 3.9(3)
C8 C7 C12 C24 . . -59.6(3)
C9 C7 C12 C24 2_566 . 59.3(3)
C13 C7 C12 C24 . . 177.6(2)
C18 C10 C13 C15 . . 2.0(5)
C6 C10 C13 C15 . . -177.3(3)
C18 C10 C13 C7 . . -178.5(3)
C6 C10 C13 C7 . . 2.1(3)
C8 C7 C13 C10 . . -124.6(3)
C9 C7 C13 C10 2_566 . 111.0(3)
C12 C7 C13 C10 . . -3.6(3)
C8 C7 C13 C15 . . 54.9(3)
C9 C7 C13 C15 2_566 . -69.5(3)
C12 C7 C13 C15 . . 175.9(2)
C29 C11 C14 C18 . . 1.2(4)
C10 C13 C15 C21 . . -154.1(3)
C7 C13 C15 C21 . . 26.5(4)
C10 C13 C15 C23 . . 26.1(4)
C7 C13 C15 C23 . . -153.3(3)
C12 C6 C16 C19 . . 45.4(4)
C10 C6 C16 C19 . . -137.8(3)
C12 C6 C16 C17 . . -132.5(3)
C10 C6 C16 C17 . . 44.3(4)
C19 C16 C17 C22 . . -0.6(4)
C6 C16 C17 C22 . . 177.4(3)
C11 C14 C18 C26 . . -1.3(4)
C11 C14 C18 C10 . . -179.4(3)
C13 C10 C18 C14 . . -117.4(3)
C6 C10 C18 C14 . . 61.8(4)
C13 C10 C18 C26 . . 64.6(4)
C6 C10 C18 C26 . . -116.2(3)
C17 C16 C19 C35 . . 0.7(4)
C6 C16 C19 C35 . . -177.3(3)
C23 C15 C21 C34 . . -3.9(4)
C13 C15 C21 C34 . . 176.4(3)
C16 C17 C22 C32 . . 0.7(5)
C28 C20 C23 C15 . . -1.5(5)
C21 C15 C23 C20 . . 4.1(4)
C13 C15 C23 C20 . . -176.1(3)
C6 C12 C24 C31 . . 61.1(4)
C7 C12 C24 C31 . . -111.4(3)
C6 C12 C24 C25 . . -117.3(4)
C7 C12 C24 C25 . . 70.3(4)
C31 C24 C25 C37 . . -0.3(5)
C12 C24 C25 C37 . . 178.1(3)
C14 C18 C26 C27 . . 0.5(4)
C10 C18 C26 C27 . . 178.5(3)
C18 C26 C27 C29 . . 0.6(5)
C23 C20 C28 C34 . . -1.5(5)
C26 C27 C29 C11 . . -0.7(5)
C14 C11 C29 C27 . . -0.2(5)
C25 C24 C31 C33 . . 0.7(5)
C12 C24 C31 C33 . . -177.8(3)
C17 C22 C32 C35 . . -0.9(5)
C24 C31 C33 C36 . . -0.3(5)
C20 C28 C34 C21 . . 1.8(5)
C15 C21 C34 C28 . . 1.0(5)
C22 C32 C35 C19 . . 1.1(5)
C16 C19 C35 C32 . . -0.9(5)
C31 C33 C36 C37 . . -0.5(6)
C33 C36 C37 C25 . . 0.9(6)
C24 C25 C37 C36 . . -0.5(5)
